data_1518261
loop_
_publ_author_name
'Dhanasekaran, Sivasankaran'
'Bisai, Vishnumaya'
'Unhale, Rajshekhar A.'
'Suneja, Arun'
'Singh, Vinod K.'

_publ_section_title
;
 A General Catalytic Route to Isoindolinones and Tetrahydroisoquinolines:
 Application in the Synthesis of (+-)-Crispine&#x00A0;A.
;
_journal_issue 23
_journal_name_full 'Organic letters'
_journal_page_first 6068
_journal_paper_doi 10.1021/ol502842f
_journal_volume 16
_journal_year 2014
_chemical_formula_sum 'C18 H16 Br N O2'
_chemical_formula_weight 358.23
_space_group_IT_number 33
_symmetry_cell_setting orthorhombic
_symmetry_Int_Tables_number 33
_symmetry_space_group_name_Hall 'P 2c -2n'
_symmetry_space_group_name_H-M 'P n a 21'
_atom_sites_solution_hydrogens geom
_atom_sites_solution_primary direct
_atom_sites_solution_secondary difmap
_audit_creation_method SHELXL-97
_cell_angle_alpha 90.00
_cell_angle_beta 90.00
_cell_angle_gamma 90.00
_cell_formula_units_Z 4
_cell_length_a 7.4367(3)
_cell_length_b 10.0560(5)
_cell_length_c 20.4018(9)
_cell_measurement_temperature 100(2)
_cell_measurement_theta_max 30.54
_cell_measurement_theta_min 3.41
_cell_volume 1525.72(12)
_computing_structure_refinement 'SHELXL-97 (Sheldrick, 1997)'
_computing_structure_solution 'SHELXS-97 (Sheldrick, 1990)'
_diffrn_ambient_temperature 100(2)
_diffrn_measured_fraction_theta_full 0.997
_diffrn_measured_fraction_theta_max 0.997
_diffrn_radiation_monochromator graphite
_diffrn_radiation_source 'fine-focus sealed tube'
_diffrn_radiation_type MoK\a
_diffrn_radiation_wavelength 0.71073
_diffrn_reflns_av_R_equivalents 0.0347
_diffrn_reflns_av_sigmaI/netI 0.0500
_diffrn_reflns_limit_h_max 10
_diffrn_reflns_limit_h_min -9
_diffrn_reflns_limit_k_max 13
_diffrn_reflns_limit_k_min -13
_diffrn_reflns_limit_l_max 27
_diffrn_reflns_limit_l_min -27
_diffrn_reflns_number 12737
_diffrn_reflns_theta_full 29.13
_diffrn_reflns_theta_max 29.13
_diffrn_reflns_theta_min 3.41
_exptl_absorpt_coefficient_mu 2.701
_exptl_absorpt_correction_T_max 0.6142
_exptl_absorpt_correction_T_min 0.3967
_exptl_absorpt_correction_type multi-scan
_exptl_absorpt_process_details SADABS
_exptl_crystal_colour colourless
_exptl_crystal_density_diffrn 1.560
_exptl_crystal_density_method 'not measured'
_exptl_crystal_description plate
_exptl_crystal_F_000 728
_exptl_crystal_size_max 0.42
_exptl_crystal_size_mid 0.20
_exptl_crystal_size_min 0.20
_refine_diff_density_max 0.529
_refine_diff_density_min -0.242
_refine_diff_density_rms 0.056
_refine_ls_abs_structure_details 'Flack H D (1983), Acta Cryst. A39, 876-881'
_refine_ls_abs_structure_Flack 0.014(5)
_refine_ls_extinction_method none
_refine_ls_goodness_of_fit_ref 1.021
_refine_ls_hydrogen_treatment constr
_refine_ls_matrix_type full
_refine_ls_number_parameters 200
_refine_ls_number_reflns 3931
_refine_ls_number_restraints 1
_refine_ls_restrained_S_all 1.020
_refine_ls_R_factor_all 0.0258
_refine_ls_R_factor_gt 0.0230
_refine_ls_shift/su_max 0.001
_refine_ls_shift/su_mean 0.000
_refine_ls_structure_factor_coef Fsqd
_refine_ls_weighting_details 'calc w=1/[\s^2^(Fo^2^)+(0.0148P)^2^+0.0000P] where P=(Fo^2^+2Fc^2^)/3'
_refine_ls_weighting_scheme calc
_refine_ls_wR_factor_gt 0.0552
_refine_ls_wR_factor_ref 0.0562
_reflns_number_gt 3664
_reflns_number_total 3931
_reflns_threshold_expression >2sigma(I)
_cod_data_source_file ol502842f_si_003.cif
_cod_data_source_block shelxl
_cod_depositor_comments
;
The following automatic conversions were performed:

'_symmetry_cell_setting' value 'Orthorhombic' changed to
'orthorhombic' according to
/home/saulius/struct/COD-crude-data--automatic-downloads/rss-feeds/ACS/lib/dictionaries/cif_core.dic
dictionary named 'cif_core.dic' version 2.4.2 from 2011-04-26.

Automatic conversion script
Id: cif_fix_values 2935 2014-11-11 08:27:57Z andrius 

 Adding full bibliography for 1518261.cif.

The following automatic conversions were performed:

data name '_iucr_refine_instruction_details' was replaced with
'_iucr_refine_instructions_details' as specified in the replacement
file 'data/replacement-values/replacement_tags.lst'.

Automatic conversion script
Id: cif_correct_tags 9268 2022-04-12 08:56:07Z antanas 
;
_cod_database_code 1518261

loop_
_symmetry_equiv_pos_as_xyz
'x, y, z'
'-x, -y, z+1/2'
'-x+1/2, y+1/2, z+1/2'
'x+1/2, -y+1/2, z'

loop_
_atom_site_label
_atom_site_type_symbol
_atom_site_fract_x
_atom_site_fract_y
_atom_site_fract_z
_atom_site_U_iso_or_equiv
_atom_site_adp_type
_atom_site_occupancy
_atom_site_symmetry_multiplicity
_atom_site_calc_flag
_atom_site_refinement_flags
Br1 Br 0.430045(18) 0.598818(16) 0.495996(12) 0.02122(6) Uani 1 1 d .
O2 O 0.03479(18) 0.59070(12) -0.06706(6) 0.0172(3) Uani 1 1 d .
O1 O 0.06967(13) 0.54155(13) 0.24338(6) 0.0161(2) Uani 1 1 d .
N1 N 0.32990(18) 0.58796(13) 0.18482(7) 0.0115(3) Uani 1 1 d .
C1 C 0.3589(2) 0.57681(16) 0.29619(9) 0.0124(3) Uani 1 1 d .
C2 C 0.3241(2) 0.56995(17) 0.36267(8) 0.0138(3) Uani 1 1 d .
H2 H 0.2075 0.5503 0.3790 0.017 Uiso 1 1 calc R
C3 C 0.4686(3) 0.59327(16) 0.40444(9) 0.0144(3) Uani 1 1 d .
C4 C 0.6421(2) 0.61624(16) 0.38077(8) 0.0143(3) Uani 1 1 d .
H4 H 0.7386 0.6281 0.4107 0.017 Uiso 1 1 calc R
C5 C 0.6747(2) 0.62190(16) 0.31374(8) 0.0138(3) Uani 1 1 d .
H5 H 0.7925 0.6366 0.2973 0.017 Uiso 1 1 calc R
C6 C 0.5295(2) 0.60540(14) 0.27138(8) 0.0115(3) Uani 1 1 d .
C7 C 0.5218(2) 0.61767(16) 0.19801(8) 0.0117(3) Uani 1 1 d .
H7 H 0.5474 0.7119 0.1854 0.014 Uiso 1 1 calc R
C8 C 0.2316(2) 0.56476(15) 0.24068(8) 0.0119(3) Uani 1 1 d .
C9 C 0.6517(2) 0.52554(17) 0.16135(8) 0.0139(3) Uani 1 1 d .
H9A H 0.6396 0.5408 0.1136 0.017 Uiso 1 1 calc R
H9B H 0.7767 0.5477 0.1740 0.017 Uiso 1 1 calc R
C10 C 0.6167(3) 0.38130(18) 0.17594(10) 0.0174(3) Uani 1 1 d .
H10 H 0.5151 0.3404 0.1561 0.021 Uiso 1 1 calc R
C11 C 0.7185(3) 0.30859(18) 0.21452(9) 0.0238(4) Uani 1 1 d .
H11A H 0.8210 0.3468 0.2350 0.029 Uiso 1 1 calc R
H11B H 0.6897 0.2178 0.2219 0.029 Uiso 1 1 calc R
C12 C 0.2567(2) 0.59033(15) 0.12054(8) 0.0119(3) Uani 1 1 d .
C13 C 0.1339(2) 0.49310(16) 0.10011(8) 0.0145(3) Uani 1 1 d .
H13 H 0.0989 0.4245 0.1295 0.017 Uiso 1 1 calc R
C14 C 0.0632(2) 0.49631(18) 0.03741(8) 0.0153(3) Uani 1 1 d .
H14 H -0.0211 0.4306 0.0242 0.018 Uiso 1 1 calc R
C15 C 0.11509(19) 0.59579(14) -0.00654(13) 0.0134(3) Uani 1 1 d .
C16 C 0.2389(2) 0.69192(17) 0.01280(7) 0.0149(3) Uani 1 1 d .
H16 H 0.2753 0.7594 -0.0170 0.018 Uiso 1 1 calc R
C17 C 0.3091(2) 0.68860(16) 0.07609(7) 0.0129(3) Uani 1 1 d .
H17 H 0.3938 0.7541 0.0892 0.015 Uiso 1 1 calc R
C18 C 0.0922(2) 0.6846(2) -0.11509(9) 0.0230(4) Uani 1 1 d .
H18A H 0.0661 0.7748 -0.0997 0.035 Uiso 1 1 calc R
H18B H 0.0280 0.6683 -0.1563 0.035 Uiso 1 1 calc R
H18C H 0.2218 0.6751 -0.1223 0.035 Uiso 1 1 calc R

loop_
_atom_site_aniso_label
_atom_site_aniso_U_11
_atom_site_aniso_U_22
_atom_site_aniso_U_33
_atom_site_aniso_U_23
_atom_site_aniso_U_13
_atom_site_aniso_U_12
Br1 0.02102(9) 0.03352(10) 0.00913(7) 0.00260(8) 0.00088(8) 0.00051(6)
O2 0.0172(5) 0.0247(7) 0.0098(6) 0.0000(4) -0.0035(5) -0.0014(4)
O1 0.0101(5) 0.0216(6) 0.0166(6) 0.0001(5) 0.0015(4) -0.0021(4)
N1 0.0077(6) 0.0153(7) 0.0115(6) 0.0007(5) -0.0004(5) -0.0014(4)
C1 0.0109(8) 0.0119(8) 0.0143(8) -0.0003(6) 0.0007(6) 0.0009(6)
C2 0.0129(7) 0.0139(7) 0.0145(7) 0.0005(5) 0.0009(6) 0.0003(5)
C3 0.0198(8) 0.0144(8) 0.0089(8) 0.0004(5) 0.0000(6) 0.0017(6)
C4 0.0152(8) 0.0141(8) 0.0136(8) 0.0000(5) -0.0036(6) 0.0007(6)
C5 0.0123(7) 0.0141(8) 0.0151(8) 0.0002(5) 0.0004(6) -0.0005(6)
C6 0.0133(7) 0.0106(7) 0.0105(7) 0.0004(5) 0.0020(6) -0.0001(5)
C7 0.0088(7) 0.0152(8) 0.0110(7) -0.0001(5) -0.0009(6) -0.0021(5)
C8 0.0131(7) 0.0108(7) 0.0119(7) -0.0003(6) 0.0011(6) 0.0014(5)
C9 0.0109(7) 0.0195(8) 0.0113(7) -0.0011(6) 0.0020(5) 0.0005(6)
C10 0.0149(8) 0.0181(8) 0.0193(9) -0.0052(7) 0.0007(7) 0.0000(6)
C11 0.0278(9) 0.0199(9) 0.0236(8) -0.0035(7) -0.0019(7) 0.0040(7)
C12 0.0105(7) 0.0150(7) 0.0101(7) -0.0020(5) -0.0006(5) 0.0019(5)
C13 0.0145(7) 0.0142(8) 0.0148(7) 0.0016(6) 0.0000(6) -0.0017(6)
C14 0.0127(7) 0.0162(8) 0.0170(8) -0.0009(6) -0.0016(5) -0.0020(6)
C15 0.0121(6) 0.0181(6) 0.0099(6) -0.0013(6) -0.0022(10) 0.0038(5)
C16 0.0136(7) 0.0179(8) 0.0133(7) 0.0021(5) 0.0003(5) 0.0007(6)
C17 0.0113(7) 0.0138(7) 0.0136(7) -0.0002(5) 0.0002(5) -0.0014(5)
C18 0.0226(9) 0.0324(10) 0.0140(8) 0.0047(7) -0.0018(6) -0.0012(7)

loop_
_atom_type_symbol
_atom_type_description
_atom_type_scat_dispersion_real
_atom_type_scat_dispersion_imag
_atom_type_scat_source
C C 0.0033 0.0016 'International Tables Vol C Tables 4.2.6.8 and 6.1.1.4'
H H 0.0000 0.0000 'International Tables Vol C Tables 4.2.6.8 and 6.1.1.4'
N N 0.0061 0.0033 'International Tables Vol C Tables 4.2.6.8 and 6.1.1.4'
O O 0.0106 0.0060 'International Tables Vol C Tables 4.2.6.8 and 6.1.1.4'
Br Br -0.2901 2.4595 'International Tables Vol C Tables 4.2.6.8 and 6.1.1.4'

loop_
_geom_angle_atom_site_label_1
_geom_angle_atom_site_label_2
_geom_angle_atom_site_label_3
_geom_angle
C15 O2 C18 117.60(14)
C8 N1 C12 124.40(13)
C8 N1 C7 113.32(13)
C12 N1 C7 122.21(13)
C2 C1 C6 122.41(16)
C2 C1 C8 128.81(15)
C6 C1 C8 108.69(15)
C1 C2 C3 116.63(16)
C1 C2 H2 121.7
C3 C2 H2 121.7
C2 C3 C4 121.97(17)
C2 C3 Br1 119.53(14)
C4 C3 Br1 118.49(13)
C5 C4 C3 120.52(16)
C5 C4 H4 119.7
C3 C4 H4 119.7
C4 C5 C6 118.06(15)
C4 C5 H5 121.0
C6 C5 H5 121.0
C5 C6 C1 120.28(16)
C5 C6 C7 129.59(16)
C1 C6 C7 110.10(15)
N1 C7 C6 101.58(13)
N1 C7 C9 113.34(13)
C6 C7 C9 114.35(14)
N1 C7 H7 109.1
C6 C7 H7 109.1
C9 C7 H7 109.1
O1 C8 N1 126.26(15)
O1 C8 C1 127.45(15)
N1 C8 C1 106.28(13)
C10 C9 C7 112.15(13)
C10 C9 H9A 109.2
C7 C9 H9A 109.2
C10 C9 H9B 109.2
C7 C9 H9B 109.2
H9A C9 H9B 107.9
C11 C10 C9 123.73(17)
C11 C10 H10 118.1
C9 C10 H10 118.1
C10 C11 H11A 120.0
C10 C11 H11B 120.0
H11A C11 H11B 120.0
C17 C12 C13 118.83(14)
C17 C12 N1 120.31(13)
C13 C12 N1 120.85(14)
C14 C13 C12 120.43(15)
C14 C13 H13 119.8
C12 C13 H13 119.8
C13 C14 C15 120.32(16)
C13 C14 H14 119.8
C15 C14 H14 119.8
O2 C15 C16 124.66(17)
O2 C15 C14 115.48(13)
C16 C15 C14 119.9(2)
C15 C16 C17 119.60(16)
C15 C16 H16 120.2
C17 C16 H16 120.2
C16 C17 C12 120.95(14)
C16 C17 H17 119.5
C12 C17 H17 119.5
O2 C18 H18A 109.5
O2 C18 H18B 109.5
H18A C18 H18B 109.5
O2 C18 H18C 109.5
H18A C18 H18C 109.5
H18B C18 H18C 109.5

loop_
_geom_bond_atom_site_label_1
_geom_bond_atom_site_label_2
_geom_bond_distance
Br1 C3 1.8906(18)
O2 C15 1.372(3)
O2 C18 1.426(2)
O1 C8 1.2278(18)
N1 C8 1.374(2)
N1 C12 1.420(2)
N1 C7 1.483(2)
C1 C2 1.382(2)
C1 C6 1.396(2)
C1 C8 1.481(2)
C2 C3 1.391(3)
C2 H2 0.9500
C3 C4 1.397(3)
C4 C5 1.390(2)
C4 H4 0.9500
C5 C6 1.393(2)
C5 H5 0.9500
C6 C7 1.503(2)
C7 C9 1.533(2)
C7 H7 1.0000
C9 C10 1.504(2)
C9 H9A 0.9900
C9 H9B 0.9900
C10 C11 1.314(3)
C10 H10 0.9500
C11 H11A 0.9500
C11 H11B 0.9500
C12 C17 1.397(2)
C12 C13 1.402(2)
C13 C14 1.383(2)
C13 H13 0.9500
C14 C15 1.398(3)
C14 H14 0.9500
C15 C16 1.392(2)
C16 C17 1.393(2)
C16 H16 0.9500
C17 H17 0.9500
C18 H18A 0.9800
C18 H18B 0.9800
C18 H18C 0.9800

loop_
_geom_torsion_atom_site_label_1
_geom_torsion_atom_site_label_2
_geom_torsion_atom_site_label_3
_geom_torsion_atom_site_label_4
_geom_torsion
C6 C1 C2 C3 0.1(2)
C8 C1 C2 C3 -176.01(15)
C1 C2 C3 C4 -3.0(2)
C1 C2 C3 Br1 175.40(12)
C2 C3 C4 C5 2.6(2)
Br1 C3 C4 C5 -175.72(12)
C3 C4 C5 C6 0.6(2)
C4 C5 C6 C1 -3.4(2)
C4 C5 C6 C7 174.44(15)
C2 C1 C6 C5 3.2(2)
C8 C1 C6 C5 179.94(14)
C2 C1 C6 C7 -175.09(15)
C8 C1 C6 C7 1.68(17)
C8 N1 C7 C6 1.59(16)
C12 N1 C7 C6 178.72(13)
C8 N1 C7 C9 124.74(15)
C12 N1 C7 C9 -58.13(18)
C5 C6 C7 N1 180.00(15)
C1 C6 C7 N1 -1.95(16)
C5 C6 C7 C9 57.5(2)
C1 C6 C7 C9 -124.41(15)
C12 N1 C8 O1 0.9(2)
C7 N1 C8 O1 177.95(15)
C12 N1 C8 C1 -177.72(13)
C7 N1 C8 C1 -0.67(17)
C2 C1 C8 O1 -2.7(3)
C6 C1 C8 O1 -179.24(16)
C2 C1 C8 N1 175.86(16)
C6 C1 C8 N1 -0.65(17)
N1 C7 C9 C10 -56.07(18)
C6 C7 C9 C10 59.74(19)
C7 C9 C10 C11 -104.9(2)
C8 N1 C12 C17 137.12(16)
C7 N1 C12 C17 -39.7(2)
C8 N1 C12 C13 -44.1(2)
C7 N1 C12 C13 139.05(15)
C17 C12 C13 C14 -1.3(2)
N1 C12 C13 C14 179.93(14)
C12 C13 C14 C15 0.7(2)
C18 O2 C15 C16 4.9(2)
C18 O2 C15 C14 -175.89(15)
C13 C14 C15 O2 -179.10(14)
C13 C14 C15 C16 0.2(2)
O2 C15 C16 C17 178.74(14)
C14 C15 C16 C17 -0.4(2)
C15 C16 C17 C12 -0.2(2)
C13 C12 C17 C16 1.0(2)
N1 C12 C17 C16 179.79(14)
